data_7231778
loop_
_publ_author_name
'Khumalo, Mzilikazi F.'
'Akpan, Ekemini D.'
'Chinthakindi, Praveen K.'
'Brasil, Edikarlos M.'
'Rajbongshi, Kamal K.'
'Makatini, Maya M.'
'Govender, Thavendran'
'Kruger, Hendrik G.'
'Naicker, Tricia'
'Arvidsson, Per I.'

_publ_section_title
;
 Synthesis of novel 1,2,4-thiadiazinane 1,1-dioxides via three component
 SuFEx type reaction
;
_journal_issue 65
_journal_name_full 'RSC Advances'
_journal_page_first 37503
_journal_paper_doi 10.1039/C8RA07627H
_journal_volume 8
_journal_year 2018
_chemical_formula_moiety 'C20 H19 F N2 O2 S, 0.5(C7 H8)'
_chemical_formula_sum 'C23.5 H23 F N2 O2 S'
_chemical_formula_weight 416.50
_chemical_name_systematic '2-(4-fluorophenyl)-<i>N</i>-phenyl-2-(phenylamino)ethanesulfonamide -- toluene (1/0.5)'
_space_group_crystal_system monoclinic
_space_group_IT_number 15
_space_group_name_Hall '-C 2yc'
_space_group_name_H-M_alt 'C 1 2/c 1'
_symmetry_space_group_name_Hall '-C 2yc'
_symmetry_space_group_name_H-M 'C 1 2/c 1'
_atom_sites_solution_hydrogens mixed
_atom_sites_solution_primary direct
_audit_creation_date 2018-04-13
_audit_creation_method
;
Olex2 1.2
(compiled 2017.03.28 svn.r3405 for OlexSys, GUI svn.r5337)
;
_audit_update_record
;
2018-10-07 deposited with the CCDC.
2018-11-01 downloaded from the CCDC.
;
_cell_angle_alpha 90
_cell_angle_beta 102.009(2)
_cell_angle_gamma 90
_cell_formula_units_Z 8
_cell_length_a 27.2594(19)
_cell_length_b 5.7351(4)
_cell_length_c 26.1139(18)
_cell_measurement_reflns_used 9729
_cell_measurement_temperature 100(2)
_cell_measurement_theta_max 28.30
_cell_measurement_theta_min 3.06
_cell_volume 3993.2(5)
_computing_cell_refinement 'COSMO (Bruker, V1.61, 2009)'
_computing_data_collection 'COSMO (Bruker, V1.61, 2009)'
_computing_data_reduction 'SAINT (Bruker)'
_computing_molecular_graphics 'Olex2 (Dolomanov et al., 2009)'
_computing_publication_material 'Olex2 (Dolomanov et al., 2009)'
_computing_structure_refinement 'ShelXL (Sheldrick, 2015)'
_computing_structure_solution 'ShelXS-2013 (Sheldrick, 2008)'
_diffrn_ambient_temperature 100.02
_diffrn_detector 'Bruker APEX2 area detector'
_diffrn_detector_area_resol_mean 7.9
_diffrn_detector_type 'CCD area detector'
_diffrn_measured_fraction_theta_full 0.999
_diffrn_measured_fraction_theta_max 0.997
_diffrn_measurement_device 'three-circle diffractometer'
_diffrn_measurement_device_type 'Bruker APEX-II CCD'
_diffrn_measurement_method '\f and \w scans'
_diffrn_radiation_monochromator graphite
_diffrn_radiation_probe x-ray
_diffrn_radiation_type MoK\a
_diffrn_radiation_wavelength 0.71073
_diffrn_reflns_av_R_equivalents 0.0240
_diffrn_reflns_av_unetI/netI 0.0205
_diffrn_reflns_Laue_measured_fraction_full 0.999
_diffrn_reflns_Laue_measured_fraction_max 0.997
_diffrn_reflns_limit_h_max 35
_diffrn_reflns_limit_h_min -36
_diffrn_reflns_limit_k_max 7
_diffrn_reflns_limit_k_min -7
_diffrn_reflns_limit_l_max 34
_diffrn_reflns_limit_l_min -34
_diffrn_reflns_number 24448
_diffrn_reflns_point_group_measured_fraction_full 0.999
_diffrn_reflns_point_group_measured_fraction_max 0.997
_diffrn_reflns_theta_full 25.242
_diffrn_reflns_theta_max 28.362
_diffrn_reflns_theta_min 1.965
_diffrn_source 'sealed X-ray tube'
_diffrn_source_current 20
_diffrn_source_type 'sealed X-ray tube'
_diffrn_source_voltage 40
_diffrn_standards_number 0
_exptl_absorpt_coefficient_mu 0.195
_exptl_absorpt_correction_T_max 0.7457
_exptl_absorpt_correction_T_min 0.6954
_exptl_absorpt_correction_type multi-scan
_exptl_absorpt_process_details 'SADABS (Bruker)'
_exptl_crystal_colour colourless
_exptl_crystal_colour_primary colourless
_exptl_crystal_density_diffrn 1.386
_exptl_crystal_description needle
_exptl_crystal_F_000 1752
_exptl_crystal_recrystallization_method 'The material was recrystallised from Toluene by slow evaporation'
_exptl_crystal_size_max 0.31
_exptl_crystal_size_mid 0.24
_exptl_crystal_size_min 0.13
_refine_diff_density_max 0.422
_refine_diff_density_min -0.362
_refine_diff_density_rms 0.051
_refine_ls_extinction_method none
_refine_ls_goodness_of_fit_ref 1.032
_refine_ls_hydrogen_treatment mixed
_refine_ls_matrix_type full
_refine_ls_number_parameters 303
_refine_ls_number_reflns 5003
_refine_ls_number_restraints 123
_refine_ls_restrained_S_all 1.028
_refine_ls_R_factor_all 0.0447
_refine_ls_R_factor_gt 0.0358
_refine_ls_shift/su_max 0.001
_refine_ls_shift/su_mean 0.000
_refine_ls_structure_factor_coef Fsqd
_refine_ls_weighting_details 'w=1/[\s^2^(Fo^2^)+(0.0457P)^2^+4.7044P] where P=(Fo^2^+2Fc^2^)/3'
_refine_ls_weighting_scheme calc
_refine_ls_wR_factor_gt 0.0899
_refine_ls_wR_factor_ref 0.0958
_reflns_Friedel_coverage 0.000
_reflns_number_gt 4259
_reflns_number_total 5003
_reflns_threshold_expression 'I > 2\s(I)'
_cod_data_source_file c8ra07627h2.cif
_cod_data_source_block 18zs_ggkm_c1_0m
_cod_original_formula_sum 'C23.50 H23 F N2 O2 S'
_cod_database_code 7231778
_shelx_shelxl_version_number 2016/6
_shelx_space_group_comment
;
The symmetry employed for this shelxl refinement is uniquely defined
by the following loop, which should always be used as a source of
symmetry information in preference to the above space-group names.
They are only intended as comments.
;
_shelx_estimated_absorpt_t_max 0.975
_shelx_estimated_absorpt_t_min 0.942
_olex2_refinement_description
;
1. Fixed Uiso
 At 1.2 times of:
  All C(H) groups, All C(H,H) groups, All N(H) groups
 At 1.5 times of:
  All C(H,H,H) groups
2. Restrained distances
 C21-C22
 1.51 with sigma of 0.02
 C22-C23 \\sim C23-C24 \\sim C24-C25 \\sim C25-C26 \\sim C26-C27 \\sim C27-C22
 with sigma of 0.02
 C22-C26 \\sim C22-C24 \\sim C27-C25 \\sim C23-C27 \\sim C24-C26 \\sim C23-C25
 with sigma of 0.04
 C21-C27 \\sim C21-C23
 with sigma of 0.04
3. Restrained planarity
 C21, C22, C23, C24, C25, C26, C27
 with sigma of 0.1
4. Uiso/Uaniso restraints and constraints
C21 \\sim C22 \\sim C23 \\sim C24 \\sim C25 \\sim C26 \\sim C27: within 2A with
sigma of 0.04 and sigma for terminal atoms of 0.08
5. Rigid body (RIGU) restrains
 C21, C22, C23, C24, C25, C26, C27
 with sigma for 1-2 distances of 0.004 and sigma for 1-3 distances of 0.004
 C24, C21, C22, C23, C27, C26, C25
 with sigma for 1-2 distances of 0.004 and sigma for 1-3 distances of 0.004
6. Others
 Fixed Sof: C21(0.5) H21A(0.5) H21B(0.5) H21C(0.5) C22(0.5) C23(0.5) H23(0.5)
 C24(0.5) H24(0.5) C25(0.5) H25(0.5) C26(0.5) H26(0.5) C27(0.5) H27(0.5)
7.a Riding coordinates:
 N1(H1)
7.b Ternary CH refined with riding coordinates:
 C8(H8)
7.c Secondary CH2 refined with riding coordinates:
 C7(H7A,H7B)
7.d Aromatic/amide H refined with riding coordinates:
 C4(H4), C5(H5), C6(H6), C10(H10), C11(H11), C3(H3), C2(H2A), C13(H13),
 C14(H14), C16(H16), C17(H17), C18(H18), C19(H19), C20(H20), C23(H23), C24(H24),
  C25(H25), C26(H26), C27(H27)
7.e Idealised Me refined as rotating group:
 C21(H21A,H21B,H21C)
;
_olex2_diffrn_ambient_temperature_device 'Oxford Cryosystems'
_olex2_exptl_crystal_mounting_method 'The crystal was mounted on a MITIGEN holder in paratone oil'
_olex2_submission_special_instructions 'No special instructions were received'
_publcif_funding_html
;
;

loop_
_space_group_symop_operation_xyz
'x, y, z'
'-x, y, -z+1/2'
'x+1/2, y+1/2, z'
'-x+1/2, y+1/2, -z+1/2'
'-x, -y, -z'
'x, -y, z-1/2'
'-x+1/2, -y+1/2, -z'
'x+1/2, -y+1/2, z-1/2'

loop_
_atom_site_label
_atom_site_type_symbol
_atom_site_fract_x
_atom_site_fract_y
_atom_site_fract_z
_atom_site_U_iso_or_equiv
_atom_site_adp_type
_atom_site_occupancy
_atom_site_site_symmetry_order
_atom_site_calc_flag
_atom_site_refinement_flags_posn
_atom_site_refinement_flags_adp
_atom_site_refinement_flags_occupancy
_atom_site_disorder_assembly
_atom_site_disorder_group
S1 S 0.24347(2) 0.27161(5) 0.31603(2) 0.01345(9) Uani 1 1 d . . . . .
F1 F 0.48592(3) 0.36466(17) 0.34266(4) 0.0289(2) Uani 1 1 d . . . . .
O1 O 0.23132(4) 0.11047(17) 0.35354(4) 0.0192(2) Uani 1 1 d . . . . .
O2 O 0.28256(4) 0.21137(19) 0.28887(4) 0.0221(2) Uani 1 1 d . . . . .
N1 N 0.19352(4) 0.3142(2) 0.27017(4) 0.0141(2) Uani 1 1 d . . . . .
H1 H 0.199724 0.418803 0.247685 0.017 Uiso 1 1 d R . . . .
N2 N 0.29754(4) 0.7604(2) 0.42291(4) 0.0161(2) Uani 1 1 d . . . . .
C4 C 0.05088(5) 0.4392(3) 0.30282(6) 0.0220(3) Uani 1 1 d . . . . .
H4 H 0.018825 0.468200 0.310403 0.026 Uiso 1 1 calc R . . . .
C5 C 0.07275(5) 0.6032(3) 0.27569(5) 0.0206(3) Uani 1 1 d . . . . .
H5 H 0.055185 0.742515 0.263755 0.025 Uiso 1 1 calc R . . . .
C6 C 0.12041(5) 0.5649(2) 0.26581(5) 0.0164(3) Uani 1 1 d . . . . .
H6 H 0.135716 0.678716 0.247823 0.020 Uiso 1 1 calc R . . . .
C1 C 0.14539(5) 0.3577(2) 0.28262(5) 0.0135(2) Uani 1 1 d . . . . .
C7 C 0.25712(5) 0.5463(2) 0.34694(5) 0.0136(2) Uani 1 1 d . . . . .
H7A H 0.266781 0.656436 0.321563 0.016 Uiso 1 1 calc R . . . .
H7B H 0.226335 0.607348 0.356656 0.016 Uiso 1 1 calc R . . . .
C8 C 0.29934(5) 0.5385(2) 0.39625(5) 0.0139(2) Uani 1 1 d . . . . .
H8 H 0.291900 0.410566 0.419535 0.017 Uiso 1 1 calc R . . . .
C9 C 0.35038(5) 0.4921(2) 0.38311(5) 0.0142(2) Uani 1 1 d . . . . .
C10 C 0.37608(5) 0.2852(2) 0.39816(5) 0.0175(3) Uani 1 1 d . . . . .
H10 H 0.361956 0.172699 0.417571 0.021 Uiso 1 1 calc R . . . .
C11 C 0.42224(5) 0.2408(2) 0.38511(6) 0.0203(3) Uani 1 1 d . . . . .
H11 H 0.440171 0.101121 0.395857 0.024 Uiso 1 1 calc R . . . .
C12 C 0.44100(5) 0.4064(3) 0.35611(5) 0.0201(3) Uani 1 1 d . . . . .
C3 C 0.07580(5) 0.2324(3) 0.31893(5) 0.0210(3) Uani 1 1 d . . . . .
H3 H 0.060517 0.119511 0.337179 0.025 Uiso 1 1 calc R . . . .
C2 C 0.12293(5) 0.1892(2) 0.30855(5) 0.0172(3) Uani 1 1 d . . . . .
H2A H 0.139665 0.046364 0.319036 0.021 Uiso 1 1 calc R . . . .
C13 C 0.41688(5) 0.6143(3) 0.34047(5) 0.0201(3) Uani 1 1 d . . . . .
H13 H 0.431007 0.724968 0.320632 0.024 Uiso 1 1 calc R . . . .
C14 C 0.37137(5) 0.6565(2) 0.35466(5) 0.0171(3) Uani 1 1 d . . . . .
H14 H 0.354294 0.799170 0.344864 0.021 Uiso 1 1 calc R . . . .
C15 C 0.31376(5) 0.7815(2) 0.47681(5) 0.0147(2) Uani 1 1 d . . . . .
C16 C 0.34210(5) 0.6093(2) 0.50747(5) 0.0185(3) Uani 1 1 d . . . . .
H16 H 0.350417 0.469452 0.491720 0.022 Uiso 1 1 calc R . . . .
C17 C 0.35812(5) 0.6434(3) 0.56124(5) 0.0216(3) Uani 1 1 d . . . . .
H17 H 0.376779 0.524366 0.581950 0.026 Uiso 1 1 calc R . . . .
C18 C 0.34734(5) 0.8471(3) 0.58494(5) 0.0221(3) Uani 1 1 d . . . . .
H18 H 0.359150 0.869953 0.621462 0.027 Uiso 1 1 calc R . . . .
C19 C 0.31900(5) 1.0182(3) 0.55462(5) 0.0210(3) Uani 1 1 d . . . . .
H19 H 0.311241 1.158409 0.570602 0.025 Uiso 1 1 calc R . . . .
C20 C 0.30196(5) 0.9860(2) 0.50136(5) 0.0175(3) Uani 1 1 d . . . . .
H20 H 0.282116 1.103120 0.481212 0.021 Uiso 1 1 calc R . . . .
C21 C 0.47069(16) 0.2774(7) 0.56027(14) 0.0358(9) Uani 0.5 1 d D U P A -1
H21A H 0.434217 0.269302 0.556603 0.054 Uiso 0.5 1 calc GR . P A -1
H21B H 0.480278 0.435673 0.552156 0.054 Uiso 0.5 1 calc GR . P A -1
H21C H 0.487079 0.237755 0.596271 0.054 Uiso 0.5 1 calc GR . P A -1
C22 C 0.48572(13) 0.1192(7) 0.52562(14) 0.0260(7) Uani 0.5 1 d D U P A -1
C23 C 0.45782(15) -0.0810(8) 0.50905(16) 0.0254(8) Uani 0.5 1 d D U P A -1
H23 H 0.426993 -0.105386 0.519796 0.031 Uiso 0.5 1 calc R . P A -1
C24 C 0.47410(16) -0.2460(8) 0.47710(17) 0.0303(8) Uani 0.5 1 d D U P A -1
H24 H 0.454389 -0.381622 0.467226 0.036 Uiso 0.5 1 calc R . P A -1
C25 C 0.51911(15) -0.2172(8) 0.4590(2) 0.0327(8) Uani 0.5 1 d D U P A -1
H25 H 0.530164 -0.327790 0.436765 0.039 Uiso 0.5 1 calc R . P A -1
C26 C 0.54637(17) -0.0139(8) 0.47612(19) 0.0341(9) Uani 0.5 1 d D U P A -1
H26 H 0.577145 0.011562 0.465348 0.041 Uiso 0.5 1 calc R . P A -1
C27 C 0.53057(15) 0.1526(9) 0.50812(18) 0.0287(9) Uani 0.5 1 d D U P A -1
H27 H 0.550148 0.288551 0.518086 0.034 Uiso 0.5 1 calc R . P A -1
H2 H 0.2738(7) 0.850(3) 0.4086(7) 0.026(5) Uiso 1 1 d . . . . .

loop_
_atom_site_aniso_label
_atom_site_aniso_U_11
_atom_site_aniso_U_22
_atom_site_aniso_U_33
_atom_site_aniso_U_23
_atom_site_aniso_U_13
_atom_site_aniso_U_12
S1 0.01351(15) 0.01261(15) 0.01395(15) -0.00205(11) 0.00221(11) 0.00146(11)
F1 0.0190(4) 0.0308(5) 0.0399(5) -0.0031(4) 0.0131(4) 0.0007(4)
O1 0.0221(5) 0.0139(4) 0.0195(5) 0.0039(4) 0.0000(4) 0.0006(4)
O2 0.0165(5) 0.0261(5) 0.0244(5) -0.0098(4) 0.0058(4) 0.0026(4)
N1 0.0149(5) 0.0162(5) 0.0112(5) 0.0002(4) 0.0028(4) -0.0009(4)
N2 0.0202(5) 0.0129(5) 0.0139(5) -0.0008(4) 0.0007(4) 0.0039(4)
C4 0.0139(6) 0.0295(8) 0.0223(7) -0.0021(6) 0.0031(5) 0.0003(6)
C5 0.0187(6) 0.0201(7) 0.0212(6) -0.0003(5) -0.0001(5) 0.0042(5)
C6 0.0181(6) 0.0155(6) 0.0148(6) 0.0005(5) 0.0014(5) -0.0010(5)
C1 0.0128(6) 0.0157(6) 0.0113(5) -0.0025(5) 0.0012(4) -0.0013(5)
C7 0.0153(6) 0.0120(6) 0.0130(5) -0.0010(4) 0.0022(4) 0.0009(5)
C8 0.0166(6) 0.0131(6) 0.0115(5) -0.0007(5) 0.0017(4) 0.0008(5)
C9 0.0147(6) 0.0141(6) 0.0126(5) -0.0018(5) 0.0004(4) -0.0008(5)
C10 0.0195(6) 0.0139(6) 0.0187(6) 0.0009(5) 0.0034(5) -0.0004(5)
C11 0.0194(6) 0.0157(6) 0.0252(7) -0.0009(5) 0.0035(5) 0.0030(5)
C12 0.0147(6) 0.0229(7) 0.0231(7) -0.0049(5) 0.0050(5) -0.0009(5)
C3 0.0184(6) 0.0254(7) 0.0194(6) 0.0025(5) 0.0045(5) -0.0049(5)
C2 0.0174(6) 0.0155(6) 0.0179(6) 0.0017(5) 0.0018(5) -0.0019(5)
C13 0.0195(6) 0.0207(7) 0.0199(6) 0.0015(5) 0.0040(5) -0.0047(5)
C14 0.0180(6) 0.0152(6) 0.0168(6) 0.0015(5) 0.0003(5) 0.0003(5)
C15 0.0146(6) 0.0164(6) 0.0131(5) -0.0009(5) 0.0030(4) -0.0036(5)
C16 0.0215(6) 0.0166(6) 0.0166(6) -0.0010(5) 0.0020(5) 0.0005(5)
C17 0.0220(7) 0.0244(7) 0.0170(6) 0.0028(5) 0.0008(5) 0.0005(6)
C18 0.0224(7) 0.0302(8) 0.0135(6) -0.0033(5) 0.0032(5) -0.0043(6)
C19 0.0246(7) 0.0198(7) 0.0205(6) -0.0053(5) 0.0094(5) -0.0030(5)
C20 0.0190(6) 0.0161(6) 0.0180(6) 0.0009(5) 0.0054(5) -0.0001(5)
C21 0.047(2) 0.038(2) 0.0251(18) -0.0148(16) 0.0137(16) 0.0073(17)
C22 0.0270(17) 0.0289(19) 0.0205(16) 0.0042(14) 0.0016(12) -0.0004(16)
C23 0.023(2) 0.031(3) 0.022(3) 0.0019(17) 0.0049(15) -0.0059(19)
C24 0.0365(19) 0.027(2) 0.026(2) -0.0008(16) 0.0027(15) -0.0056(17)
C25 0.035(2) 0.027(2) 0.036(3) 0.0020(18) 0.0077(18) 0.0055(17)
C26 0.0276(19) 0.039(3) 0.038(3) 0.0051(19) 0.0123(17) -0.0004(19)
C27 0.027(2) 0.029(3) 0.029(3) 0.0004(18) 0.0036(16) -0.008(2)

loop_
_atom_type_symbol
_atom_type_description
_atom_type_scat_dispersion_real
_atom_type_scat_dispersion_imag
_atom_type_scat_source
C C 0.0033 0.0016 'International Tables Vol C Tables 4.2.6.8 and 6.1.1.4'
H H 0.0000 0.0000 'International Tables Vol C Tables 4.2.6.8 and 6.1.1.4'
F F 0.0171 0.0103 'International Tables Vol C Tables 4.2.6.8 and 6.1.1.4'
N N 0.0061 0.0033 'International Tables Vol C Tables 4.2.6.8 and 6.1.1.4'
O O 0.0106 0.0060 'International Tables Vol C Tables 4.2.6.8 and 6.1.1.4'
S S 0.1246 0.1234 'International Tables Vol C Tables 4.2.6.8 and 6.1.1.4'

loop_
_geom_angle_atom_site_label_1
_geom_angle_atom_site_label_2
_geom_angle_atom_site_label_3
_geom_angle
O1 S1 O2 118.78(6)
O1 S1 N1 108.74(6)
O1 S1 C7 108.53(6)
O2 S1 N1 105.32(6)
O2 S1 C7 109.30(6)
N1 S1 C7 105.35(6)
S1 N1 H1 110.2
C1 N1 S1 121.38(8)
C1 N1 H1 110.1
C8 N2 H2 114.7(12)
C15 N2 C8 121.64(11)
C15 N2 H2 116.4(12)
C5 C4 H4 120.0
C5 C4 C3 119.99(13)
C3 C4 H4 120.0
C4 C5 H5 119.8
C4 C5 C6 120.30(13)
C6 C5 H5 119.8
C5 C6 H6 120.4
C5 C6 C1 119.29(12)
C1 C6 H6 120.4
C6 C1 N1 119.05(11)
C2 C1 N1 120.24(12)
C2 C1 C6 120.61(12)
S1 C7 H7A 108.8
S1 C7 H7B 108.8
H7A C7 H7B 107.7
C8 C7 S1 113.86(9)
C8 C7 H7A 108.8
C8 C7 H7B 108.8
N2 C8 C7 106.30(10)
N2 C8 H8 108.6
N2 C8 C9 112.54(11)
C7 C8 H8 108.6
C9 C8 C7 112.04(10)
C9 C8 H8 108.6
C10 C9 C8 120.95(11)
C10 C9 C14 119.23(12)
C14 C9 C8 119.81(12)
C9 C10 H10 119.6
C9 C10 C11 120.88(12)
C11 C10 H10 119.6
C10 C11 H11 121.1
C12 C11 C10 117.77(13)
C12 C11 H11 121.1
F1 C12 C11 118.46(13)
F1 C12 C13 118.24(13)
C11 C12 C13 123.30(13)
C4 C3 H3 119.8
C4 C3 C2 120.49(13)
C2 C3 H3 119.8
C1 C2 H2A 120.4
C3 C2 C1 119.28(13)
C3 C2 H2A 120.4
C12 C13 H13 121.0
C12 C13 C14 117.92(13)
C14 C13 H13 121.0
C9 C14 H14 119.6
C13 C14 C9 120.88(13)
C13 C14 H14 119.6
N2 C15 C16 122.67(12)
N2 C15 C20 118.66(12)
C16 C15 C20 118.66(12)
C15 C16 H16 120.1
C17 C16 C15 119.82(13)
C17 C16 H16 120.1
C16 C17 H17 119.4
C18 C17 C16 121.20(13)
C18 C17 H17 119.4
C17 C18 H18 120.4
C17 C18 C19 119.10(12)
C19 C18 H18 120.4
C18 C19 H19 119.7
C20 C19 C18 120.59(13)
C20 C19 H19 119.7
C15 C20 H20 119.7
C19 C20 C15 120.59(13)
C19 C20 H20 119.7
H21A C21 H21B 109.5
H21A C21 H21C 109.5
H21B C21 H21C 109.5
C22 C21 H21A 109.5
C22 C21 H21B 109.5
C22 C21 H21C 109.5
C21 C22 C27 120.9(4)
C23 C22 C21 121.3(4)
C23 C22 C27 117.8(4)
C22 C23 H23 119.2
C24 C23 C22 121.6(4)
C24 C23 H23 119.2
C23 C24 H24 119.1
C23 C24 C25 121.9(4)
C25 C24 H24 119.1
C24 C25 H25 122.3
C26 C25 C24 115.4(5)
C26 C25 H25 122.3
C25 C26 H26 118.3
C27 C26 C25 123.4(4)
C27 C26 H26 118.3
C22 C27 H27 120.0
C26 C27 C22 120.0(4)
C26 C27 H27 120.0

loop_
_geom_bond_atom_site_label_1
_geom_bond_atom_site_label_2
_geom_bond_distance
S1 O1 1.4347(10)
S1 O2 1.4394(10)
S1 N1 1.6337(11)
S1 C7 1.7738(13)
F1 C12 1.3635(15)
N1 H1 0.8799
N1 C1 1.4379(15)
N2 C8 1.4565(16)
N2 C15 1.3902(16)
N2 H2 0.851(19)
C4 H4 0.9500
C4 C5 1.385(2)
C4 C3 1.388(2)
C5 H5 0.9500
C5 C6 1.3935(18)
C6 H6 0.9500
C6 C1 1.3941(18)
C1 C2 1.3926(18)
C7 H7A 0.9900
C7 H7B 0.9900
C7 C8 1.5389(17)
C8 H8 1.0000
C8 C9 1.5241(17)
C9 C10 1.3925(18)
C9 C14 1.3945(18)
C10 H10 0.9500
C10 C11 1.3938(18)
C11 H11 0.9500
C11 C12 1.378(2)
C12 C13 1.382(2)
C3 H3 0.9500
C3 C2 1.3894(18)
C2 H2A 0.9500
C13 H13 0.9500
C13 C14 1.3877(19)
C14 H14 0.9500
C15 C16 1.3986(18)
C15 C20 1.4055(18)
C16 H16 0.9500
C16 C17 1.3946(18)
C17 H17 0.9500
C17 C18 1.382(2)
C18 H18 0.9500
C18 C19 1.390(2)
C19 H19 0.9500
C19 C20 1.3841(19)
C20 H20 0.9500
C21 H21A 0.9800
C21 H21B 0.9800
C21 H21C 0.9800
C21 C22 1.401(5)
C22 C23 1.395(5)
C22 C27 1.405(5)
C23 H23 0.9500
C23 C24 1.394(6)
C24 H24 0.9500
C24 C25 1.413(6)
C25 H25 0.9500
C25 C26 1.405(6)
C26 H26 0.9500
C26 C27 1.395(6)
C27 H27 0.9500

loop_
_geom_torsion_atom_site_label_1
_geom_torsion_atom_site_label_2
_geom_torsion_atom_site_label_3
_geom_torsion_atom_site_label_4
_geom_torsion
S1 N1 C1 C6 120.90(11)
S1 N1 C1 C2 -62.64(15)
S1 C7 C8 N2 -167.00(8)
S1 C7 C8 C9 69.69(12)
F1 C12 C13 C14 -179.49(12)
O1 S1 N1 C1 46.05(12)
O1 S1 C7 C8 56.39(10)
O2 S1 N1 C1 174.37(10)
O2 S1 C7 C8 -74.56(10)
N1 S1 C7 C8 172.71(9)
N1 C1 C2 C3 -178.25(11)
N2 C8 C9 C10 127.11(13)
N2 C8 C9 C14 -54.24(15)
N2 C15 C16 C17 178.63(12)
N2 C15 C20 C19 -177.50(12)
C4 C5 C6 C1 1.3(2)
C4 C3 C2 C1 1.2(2)
C5 C4 C3 C2 0.7(2)
C5 C6 C1 N1 177.08(11)
C5 C6 C1 C2 0.64(19)
C6 C1 C2 C3 -1.85(19)
C7 S1 N1 C1 -70.12(11)
C7 C8 C9 C10 -113.16(13)
C7 C8 C9 C14 65.48(15)
C8 N2 C15 C16 13.70(19)
C8 N2 C15 C20 -167.46(12)
C8 C9 C10 C11 178.59(12)
C8 C9 C14 C13 -177.50(12)
C9 C10 C11 C12 -1.2(2)
C10 C9 C14 C13 1.17(19)
C10 C11 C12 F1 -179.45(12)
C10 C11 C12 C13 1.4(2)
C11 C12 C13 C14 -0.3(2)
C12 C13 C14 C9 -1.0(2)
C3 C4 C5 C6 -1.9(2)
C14 C9 C10 C11 -0.07(19)
C15 N2 C8 C7 152.16(11)
C15 N2 C8 C9 -84.84(14)
C15 C16 C17 C18 -1.3(2)
C16 C15 C20 C19 1.38(19)
C16 C17 C18 C19 1.5(2)
C17 C18 C19 C20 -0.3(2)
C18 C19 C20 C15 -1.1(2)
C20 C15 C16 C17 -0.2(2)
C21 C22 C23 C24 -176.1(4)
C21 C22 C27 C26 176.2(4)
C22 C23 C24 C25 -1.3(7)
C23 C22 C27 C26 -1.3(6)
C23 C24 C25 C26 1.0(6)
C24 C25 C26 C27 -0.9(7)
C25 C26 C27 C22 1.1(7)
C27 C22 C23 C24 1.4(6)
